data_2242136
loop_
_publ_author_name
'Menze, Aveary R.'
'Sinnott, Jefferson P.'
'Nazarenko, Alexander Y.'

_publ_section_title
;
 Crystal structure of naltrexone chloride solvates with ethanol,
 propan-2-ol, and 2-methylpropan-2-ol
;
_journal_issue 7
_journal_name_full 'Acta Crystallographica Section E'
_journal_page_first 1013
_journal_page_last 1020
_journal_paper_doi 10.1107/S205698901700843X
_journal_volume 73
_journal_year 2017
_chemical_formula_iupac 'C20 H24 N O4 +, Cl -C4 H10 O'
_chemical_formula_moiety 'C20 H24 N O4 +, Cl -C4 H10 O'
_chemical_formula_sum 'C24 H34 Cl N O5'
_chemical_formula_weight 451.97
_chemical_name_common 'naltrexone chloride t-butanol solvate'
_chemical_name_systematic
;
17-(Cyclopropylmethyl)-3,14-dihydroxy-4,5a-epoxymorphinan-6-one hydrochloride
2-methylpropan-2-ol monosolvate
;
_space_group_crystal_system monoclinic
_space_group_IT_number 4
_space_group_name_Hall 'P 2yb'
_space_group_name_H-M_alt 'P 1 21 1'
_symmetry_space_group_name_Hall 'P 2yb'
_symmetry_space_group_name_H-M 'P 1 21 1'
_atom_sites_solution_hydrogens mixed
_atom_sites_solution_primary dual
_audit_creation_method
;
Olex2 1.2
(compiled 2017.03.28 svn.r3405 for OlexSys, GUI svn.r5335)
;
_cell_angle_alpha 90
_cell_angle_beta 92.702(2)
_cell_angle_gamma 90
_cell_formula_units_Z 4
_cell_length_a 8.8487(4)
_cell_length_b 17.3281(9)
_cell_length_c 15.5702(8)
_cell_measurement_reflns_used 9282
_cell_measurement_temperature 173(2)
_cell_measurement_theta_max 72.01
_cell_measurement_theta_min 3.82
_cell_volume 2384.7(2)
_computing_cell_refinement
;
SAINT (Bruker, 2013)
;
_computing_data_collection
;
APEX2 (Bruker, 2013)
;
_computing_data_reduction
;
SAINT (Bruker, 2013)
;
_computing_molecular_graphics
;
<i>OLEX2</i> (Dolomanov <i>et al.</i>,  2009)
;
_computing_publication_material
;
<i>OLEX2</i> (Dolomanov <i>et al.</i>,  2009)
;
_computing_structure_refinement
;
SHELXL2014 (Sheldrick, 2015b)
;
_computing_structure_solution
;
SHELXT (Sheldrick, 2015a)
;
_diffrn_ambient_temperature 173
_diffrn_measured_fraction_theta_full 0.999
_diffrn_measured_fraction_theta_max 0.996
_diffrn_measurement_device_type 'Bruker PHOTON-100 CMOS'
_diffrn_measurement_method '\f and \w scans'
_diffrn_radiation_type CuK\a
_diffrn_radiation_wavelength 1.54178
_diffrn_reflns_limit_h_max 11
_diffrn_reflns_limit_h_min -11
_diffrn_reflns_limit_k_max 21
_diffrn_reflns_limit_k_min -21
_diffrn_reflns_limit_l_max 19
_diffrn_reflns_limit_l_min 0
_diffrn_reflns_number 9642
_diffrn_reflns_theta_full 67.679
_diffrn_reflns_theta_max 74.589
_diffrn_reflns_theta_min 2.841
_diffrn_standards_number 0
_exptl_absorpt_coefficient_mu 1.696
_exptl_absorpt_correction_type multi-scan
_exptl_absorpt_process_details
;
(<i>TWINABS</i>; Bruker, 2012)
;
_exptl_crystal_colour colourless
_exptl_crystal_density_diffrn 1.259
_exptl_crystal_description block
_exptl_crystal_F_000 968
_exptl_crystal_size_max 0.26
_exptl_crystal_size_mid 0.223
_exptl_crystal_size_min 0.195
_refine_diff_density_max 0.195
_refine_diff_density_min -0.166
_refine_ls_abs_structure_details
;
Flack <i>x</i> determined using 3828 quotients
[(<i>I</i>^+^)-(<i>I</i>^-^)]/[(<i>I</i>^+^)+(<i>I</i>^-^)]
(Parsons et al., 2013)
;
_refine_ls_abs_structure_Flack -0.004(5)
_refine_ls_extinction_method none
_refine_ls_goodness_of_fit_ref 1.044
_refine_ls_hydrogen_treatment mixed
_refine_ls_matrix_type full
_refine_ls_number_parameters 581
_refine_ls_number_reflns 9642
_refine_ls_number_restraints 1
_refine_ls_restrained_S_all 1.044
_refine_ls_R_factor_all 0.0387
_refine_ls_R_factor_gt 0.0332
_refine_ls_shift/su_max 0.000
_refine_ls_shift/su_mean 0.000
_refine_ls_structure_factor_coef Fsqd
_refine_ls_weighting_details 'w=1/[\s^2^(Fo^2^)+(0.0369P)^2^+0.2646P] where P=(Fo^2^+2Fc^2^)/3'
_refine_ls_weighting_scheme calc
_refine_ls_wR_factor_gt 0.0763
_refine_ls_wR_factor_ref 0.0791
_reflns_number_gt 8820
_reflns_number_total 9642
_reflns_threshold_expression 'I > 2\s(I)'
_cod_data_source_file jj2196sup1.cif
_cod_data_source_block III
_cod_database_code 2242136
_shelx_space_group_comment
;
The symmetry employed for this shelxl refinement is uniquely defined
by the following loop, which should always be used as a source of
symmetry information in preference to the above space-group names.
They are only intended as comments.
;
_shelx_estimated_absorpt_t_min 0.667
_shelx_estimated_absorpt_t_max 0.733

loop_
_space_group_symop_operation_xyz
'x, y, z'
'-x, y+1/2, -z'

loop_
_atom_site_type_symbol
_atom_site_label
_atom_site_fract_x
_atom_site_fract_y
_atom_site_fract_z
_atom_site_U_iso_or_equiv
_atom_site_adp_type
_atom_site_calc_flag
_atom_site_occupancy
Cl Cl1 0.66572(8) 0.25519(4) 0.26921(4) 0.03945(16) Uani d 1
Cl Cl2 -0.15527(8) 0.59450(4) -0.23882(4) 0.03721(15) Uani d 1
O O101 0.4508(3) 0.37330(15) -0.11407(14) 0.0567(6) Uani d 1
O O102 0.1647(3) 0.32376(12) -0.09967(11) 0.0398(5) Uani d 1
O O103 -0.0224(3) 0.44419(12) -0.17614(12) 0.0409(5) Uani d 1
H H103 -0.077(5) 0.485(2) -0.1889(6) 0.061 Uiso calc 1
O O104 0.3849(2) 0.24407(11) 0.15125(12) 0.0363(4) Uani d 1
H H104 0.466(4) 0.2502(3) 0.184(2) 0.054 Uiso calc 1
N N101 0.1251(3) 0.28034(14) 0.22373(13) 0.0325(5) Uani d 1
H H101 0.182(2) 0.2418(16) 0.2306(3) 0.039 Uiso calc 1
C C101 -0.0057(4) 0.49220(17) 0.05622(18) 0.0392(7) Uani d 1
H H10A -0.0398 0.5315 0.0932 0.047 Uiso calc 1
C C102 -0.0447(4) 0.49543(17) -0.03114(18) 0.0388(7) Uani d 1
H H102 -0.1084 0.5361 -0.0520 0.047 Uiso calc 1
C C103 0.0063(3) 0.44113(16) -0.08976(17) 0.0345(6) Uani d 1
C C104 0.0958(3) 0.38254(16) -0.05536(16) 0.0340(6) Uani d 1
C C105 0.2807(4) 0.29429(17) -0.03854(17) 0.0381(7) Uani d 1
H H105 0.2992 0.2383 -0.0495 0.046 Uiso calc 1
C C106 0.4274(4) 0.34060(18) -0.04789(18) 0.0426(7) Uani d 1
C C107 0.5333(4) 0.3442(2) 0.02958(19) 0.0467(8) Uani d 1
H H10B 0.6185 0.3793 0.0182 0.056 Uiso calc 1
H H10C 0.5753 0.2923 0.0421 0.056 Uiso calc 1
C C108 0.4500(4) 0.37357(18) 0.10733(18) 0.0404(7) Uani d 1
H H10D 0.5220 0.3783 0.1577 0.049 Uiso calc 1
H H10E 0.4067 0.4252 0.0946 0.049 Uiso calc 1
C C109 0.2282(3) 0.34699(16) 0.20183(16) 0.0334(6) Uani d 1
H H109 0.2988 0.3561 0.2529 0.040 Uiso calc 1
C C110 0.1418(4) 0.42301(17) 0.18302(17) 0.0389(7) Uani d 1
H H11A 0.0552 0.4259 0.2209 0.047 Uiso calc 1
H H11B 0.2099 0.4669 0.1978 0.047 Uiso calc 1
C C111 0.0831(3) 0.43183(16) 0.09051(17) 0.0349(6) Uani d 1
C C112 0.1276(3) 0.37784(16) 0.03185(17) 0.0318(6) Uani d 1
C C113 0.2135(3) 0.30510(15) 0.05051(16) 0.0323(6) Uani d 1
C C114 0.3243(3) 0.31769(16) 0.12767(17) 0.0332(6) Uani d 1
C C115 0.1007(3) 0.24068(16) 0.07105(17) 0.0364(6) Uani d 1
H H11C 0.0276 0.2337 0.0215 0.044 Uiso calc 1
H H11D 0.1561 0.1915 0.0803 0.044 Uiso calc 1
C C116 0.0155(3) 0.26007(18) 0.15079(17) 0.0371(6) Uani d 1
H H11E -0.0534 0.3041 0.1385 0.045 Uiso calc 1
H H11F -0.0464 0.2152 0.1670 0.045 Uiso calc 1
C C117 0.0460(3) 0.28935(18) 0.30721(17) 0.0365(6) Uani d 1
H H11G -0.0190 0.3358 0.3037 0.044 Uiso calc 1
H H11H -0.0200 0.2441 0.3153 0.044 Uiso calc 1
C C118 0.1548(4) 0.29650(17) 0.38299(17) 0.0382(6) Uani d 1
H H118 0.2136 0.3457 0.3873 0.046 Uiso calc 1
C C119 0.2336(4) 0.22618(18) 0.41855(19) 0.0466(8) Uani d 1
H H11I 0.2121 0.1763 0.3895 0.056 Uiso calc 1
H H11J 0.3386 0.2322 0.4424 0.056 Uiso calc 1
C C120 0.1099(5) 0.2623(2) 0.46651(19) 0.0528(9) Uani d 1
H H12A 0.1385 0.2907 0.5200 0.063 Uiso calc 1
H H12B 0.0120 0.2347 0.4671 0.063 Uiso calc 1
O O1 0.0294(3) 0.47448(14) 0.37422(13) 0.0511(6) Uani d 1
O O2 0.3248(2) 0.51172(11) 0.40399(11) 0.0368(4) Uani d 1
O O3 0.5194(3) 0.39454(13) 0.34376(12) 0.0436(5) Uani d 1
H H3 0.570(5) 0.355(2) 0.3345(7) 0.065 Uiso calc 1
O O4 0.1098(2) 0.60254(11) 0.64191(12) 0.0358(4) Uani d 1
H H4 0.036(4) 0.5974(3) 0.675(2) 0.054 Uiso calc 1
N N1 0.3739(3) 0.56903(14) 0.72755(13) 0.0324(5) Uani d 1
H H1 0.310(4) 0.6157(19) 0.731(2) 0.039 Uiso d 1
C C1 0.5082(4) 0.35396(17) 0.57788(19) 0.0402(7) Uani d 1
H H1A 0.5453 0.3171 0.6188 0.048 Uiso calc 1
C C2 0.5475(3) 0.34791(18) 0.49230(19) 0.0403(7) Uani d 1
H H2 0.6140 0.3078 0.4767 0.048 Uiso calc 1
C C3 0.4921(3) 0.39885(17) 0.42884(17) 0.0355(6) Uani d 1
C C4 0.3974(3) 0.45702(16) 0.45557(17) 0.0326(6) Uani d 1
C C5 0.2118(3) 0.54665(16) 0.45837(16) 0.0345(6) Uani d 1
H H5 0.1983 0.6025 0.4435 0.041 Uiso calc 1
C C6 0.0611(4) 0.50333(16) 0.44294(18) 0.0369(6) Uani d 1
C C7 -0.0406(4) 0.49965(19) 0.51721(19) 0.0422(7) Uani d 1
H H7A -0.1257 0.4641 0.5030 0.051 Uiso calc 1
H H7B -0.0834 0.5515 0.5273 0.051 Uiso calc 1
C C8 0.0453(3) 0.47173(17) 0.59927(18) 0.0366(6) Uani d 1
H H8A -0.0252 0.4675 0.6466 0.044 Uiso calc 1
H H8B 0.0889 0.4200 0.5894 0.044 Uiso calc 1
C C9 0.2696(3) 0.50184(16) 0.70365(16) 0.0331(6) Uani d 1
H H9 0.2003 0.4946 0.7519 0.040 Uiso calc 1
C C10 0.3548(4) 0.42536(17) 0.69254(17) 0.0381(7) Uani d 1
H H10F 0.4407 0.4233 0.7355 0.046 Uiso calc 1
H H10G 0.2859 0.3821 0.7048 0.046 Uiso calc 1
C C11 0.4147(3) 0.41385(16) 0.60374(17) 0.0349(6) Uani d 1
C C12 0.3663(3) 0.46504(15) 0.54039(16) 0.0310(6) Uani d 1
C C13 0.2796(3) 0.53846(15) 0.55069(16) 0.0310(6) Uani d 1
C C14 0.1716(3) 0.52858(15) 0.62424(16) 0.0314(6) Uani d 1
C C15 0.3919(3) 0.60404(16) 0.57368(16) 0.0343(6) Uani d 1
H H15A 0.4629 0.6101 0.5269 0.041 Uiso calc 1
H H15B 0.3357 0.6531 0.5790 0.041 Uiso calc 1
C C16 0.4808(3) 0.58751(18) 0.65763(16) 0.0360(6) Uani d 1
H H16A 0.5498 0.5434 0.6498 0.043 Uiso calc 1
H H16B 0.5429 0.6331 0.6745 0.043 Uiso calc 1
C C17 0.4593(3) 0.56109(18) 0.81328(17) 0.0376(6) Uani d 1
H H17A 0.5250 0.5149 0.8120 0.045 Uiso calc 1
H H17B 0.5252 0.6067 0.8228 0.045 Uiso calc 1
C C18 0.3563(4) 0.55394(17) 0.88672(17) 0.0389(7) Uani d 1
H H18 0.2991 0.5044 0.8905 0.047 Uiso calc 1
C C19 0.4090(4) 0.5899(2) 0.97063(18) 0.0524(8) Uani d 1
H H19A 0.3863 0.5624 1.0242 0.063 Uiso calc 1
H H19B 0.5066 0.6180 0.9727 0.063 Uiso calc 1
C C20 0.2796(4) 0.62445(19) 0.9190(2) 0.0472(8) Uani d 1
H H20A 0.2972 0.6739 0.8892 0.057 Uiso calc 1
H H20B 0.1769 0.6183 0.9407 0.057 Uiso calc 1
O O5 0.4669(3) 0.57652(18) 0.25608(17) 0.0659(8) Uani d 1
H H5A 0.4432(18) 0.545(3) 0.297(3) 0.099 Uiso calc 1
C C21 0.6265(4) 0.5937(3) 0.2645(2) 0.0548(9) Uani d 1
C C22 0.6449(5) 0.6660(3) 0.2117(3) 0.0857(16) Uani d 1
H H22A 0.5998 0.6579 0.1537 0.129 Uiso calc 1
H H22B 0.7527 0.6778 0.2082 0.129 Uiso calc 1
H H22C 0.5940 0.7091 0.2390 0.129 Uiso calc 1
C C23 0.7149(5) 0.5272(3) 0.2279(3) 0.0768(13) Uani d 1
H H23A 0.6925 0.4797 0.2589 0.115 Uiso calc 1
H H23B 0.8234 0.5382 0.2344 0.115 Uiso calc 1
H H23C 0.6858 0.5209 0.1668 0.115 Uiso calc 1
C C24 0.6731(4) 0.6062(3) 0.3577(2) 0.0644(10) Uani d 1
H H24A 0.6150 0.6491 0.3805 0.097 Uiso calc 1
H H24B 0.7813 0.6184 0.3630 0.097 Uiso calc 1
H H24C 0.6534 0.5592 0.3904 0.097 Uiso calc 1
O O6 0.2828(3) 0.69659(15) 0.32281(17) 0.0634(7) Uani d 1
H H6 0.3391 0.6639 0.3005 0.095 Uiso calc 1
C C31 0.1740(4) 0.7253(2) 0.2583(2) 0.0490(8) Uani d 1
C C32 0.0606(6) 0.7709(3) 0.3054(3) 0.0751(12) Uani d 1
H H32A 0.0103 0.7371 0.3457 0.113 Uiso calc 1
H H32B -0.0149 0.7927 0.2642 0.113 Uiso calc 1
H H32C 0.1121 0.8128 0.3373 0.113 Uiso calc 1
C C33 0.2538(5) 0.7753(3) 0.1944(3) 0.0766(13) Uani d 1
H H33A 0.2990 0.8201 0.2242 0.115 Uiso calc 1
H H33B 0.1806 0.7929 0.1494 0.115 Uiso calc 1
H H33C 0.3334 0.7452 0.1683 0.115 Uiso calc 1
C C34 0.1000(5) 0.6567(3) 0.2120(3) 0.0744(12) Uani d 1
H H34A 0.1780 0.6253 0.1861 0.112 Uiso calc 1
H H34B 0.0281 0.6752 0.1668 0.112 Uiso calc 1
H H34C 0.0464 0.6253 0.2532 0.112 Uiso calc 1

loop_
_atom_site_aniso_label
_atom_site_aniso_U_11
_atom_site_aniso_U_22
_atom_site_aniso_U_33
_atom_site_aniso_U_12
_atom_site_aniso_U_13
_atom_site_aniso_U_23
Cl1 0.0394(4) 0.0395(4) 0.0390(4) 0.0071(3) -0.0031(3) -0.0032(3)
Cl2 0.0407(4) 0.0366(3) 0.0348(3) 0.0083(3) 0.0064(3) 0.0045(3)
O101 0.0668(16) 0.0700(16) 0.0344(12) 0.0128(13) 0.0152(11) 0.0156(10)
O102 0.0554(13) 0.0410(11) 0.0228(9) 0.0142(10) -0.0012(9) -0.0015(7)
O103 0.0544(14) 0.0419(11) 0.0258(9) 0.0102(10) -0.0034(9) 0.0043(8)
O104 0.0388(11) 0.0355(10) 0.0340(10) 0.0020(9) -0.0028(8) 0.0083(8)
N101 0.0380(13) 0.0331(12) 0.0260(11) -0.0001(10) -0.0022(10) 0.0003(8)
C101 0.0500(19) 0.0358(15) 0.0323(15) 0.0072(13) 0.0061(13) -0.0032(11)
C102 0.0448(17) 0.0379(15) 0.0338(15) 0.0090(13) 0.0024(13) 0.0058(11)
C103 0.0398(16) 0.0374(15) 0.0258(13) 0.0011(12) -0.0022(11) 0.0057(11)
C104 0.0417(16) 0.0355(14) 0.0248(13) 0.0023(12) 0.0023(11) -0.0014(10)
C105 0.0515(18) 0.0364(15) 0.0264(13) 0.0147(14) 0.0023(12) -0.0005(11)
C106 0.054(2) 0.0401(16) 0.0348(16) 0.0176(15) 0.0113(13) 0.0051(12)
C107 0.0446(18) 0.055(2) 0.0412(17) 0.0027(16) 0.0067(14) 0.0161(14)
C108 0.0469(18) 0.0418(16) 0.0322(15) -0.0051(14) -0.0023(13) 0.0093(12)
C109 0.0437(16) 0.0331(14) 0.0230(12) -0.0057(12) -0.0020(11) 0.0012(10)
C110 0.0562(19) 0.0344(15) 0.0262(13) 0.0010(14) 0.0019(13) -0.0030(11)
C111 0.0450(17) 0.0334(14) 0.0264(13) 0.0020(12) 0.0042(11) 0.0009(10)
C112 0.0381(15) 0.0315(14) 0.0256(13) 0.0015(12) -0.0014(11) 0.0012(10)
C113 0.0423(16) 0.0328(14) 0.0217(12) 0.0027(12) -0.0001(11) 0.0003(10)
C114 0.0402(15) 0.0325(14) 0.0266(13) 0.0022(12) -0.0017(11) 0.0049(10)
C115 0.0477(17) 0.0328(14) 0.0279(13) -0.0011(13) -0.0067(12) -0.0015(10)
C116 0.0393(16) 0.0397(15) 0.0317(14) -0.0052(13) -0.0054(12) -0.0015(12)
C117 0.0394(16) 0.0413(15) 0.0290(13) -0.0001(13) 0.0039(12) 0.0002(11)
C118 0.0473(18) 0.0406(16) 0.0269(13) -0.0029(14) 0.0031(12) -0.0034(11)
C119 0.060(2) 0.0448(17) 0.0339(15) 0.0020(15) -0.0078(14) -0.0048(12)
C120 0.076(2) 0.056(2) 0.0265(14) -0.0048(19) 0.0075(15) -0.0012(13)
O1 0.0558(14) 0.0648(15) 0.0321(11) 0.0027(12) -0.0044(10) -0.0109(10)
O2 0.0459(12) 0.0403(11) 0.0246(9) 0.0059(9) 0.0072(8) 0.0036(7)
O3 0.0497(14) 0.0495(13) 0.0322(10) 0.0098(10) 0.0088(9) -0.0066(8)
O4 0.0384(11) 0.0344(10) 0.0351(10) 0.0009(9) 0.0069(8) -0.0064(8)
N1 0.0375(13) 0.0353(12) 0.0247(11) -0.0029(10) 0.0035(10) -0.0029(9)
C1 0.0474(18) 0.0362(15) 0.0364(15) 0.0039(14) -0.0036(13) 0.0008(12)
C2 0.0425(17) 0.0375(16) 0.0407(16) 0.0060(14) 0.0001(13) -0.0056(12)
C3 0.0365(15) 0.0402(15) 0.0299(14) -0.0018(13) 0.0037(12) -0.0067(11)
C4 0.0359(15) 0.0328(14) 0.0292(13) -0.0015(12) 0.0027(11) 0.0015(10)
C5 0.0442(16) 0.0345(14) 0.0251(13) 0.0067(12) 0.0051(11) 0.0014(10)
C6 0.0463(17) 0.0342(14) 0.0298(14) 0.0073(13) -0.0034(12) -0.0025(11)
C7 0.0406(17) 0.0491(18) 0.0368(16) -0.0016(14) 0.0003(13) -0.0092(13)
C8 0.0396(16) 0.0412(16) 0.0294(14) -0.0074(13) 0.0052(12) -0.0048(11)
C9 0.0398(16) 0.0364(15) 0.0236(12) -0.0063(12) 0.0063(11) -0.0017(10)
C10 0.0535(19) 0.0359(15) 0.0248(13) -0.0039(14) 0.0010(12) 0.0035(11)
C11 0.0412(16) 0.0341(14) 0.0293(14) -0.0001(13) 0.0012(12) 0.0004(10)
C12 0.0353(14) 0.0322(13) 0.0257(13) 0.0005(12) 0.0031(11) -0.0018(10)
C13 0.0386(15) 0.0292(13) 0.0253(13) -0.0003(11) 0.0034(11) 0.0010(10)
C14 0.0369(15) 0.0311(14) 0.0265(12) -0.0017(12) 0.0050(11) -0.0020(10)
C15 0.0410(15) 0.0342(14) 0.0284(12) -0.0055(13) 0.0088(11) 0.0002(11)
C16 0.0378(15) 0.0404(15) 0.0303(13) -0.0067(14) 0.0065(11) -0.0024(12)
C17 0.0417(17) 0.0415(15) 0.0292(14) 0.0017(13) -0.0018(12) -0.0008(11)
C18 0.0467(17) 0.0423(16) 0.0273(14) -0.0024(14) -0.0011(12) 0.0038(11)
C19 0.070(2) 0.059(2) 0.0279(14) -0.001(2) 0.0000(14) 0.0004(14)
C20 0.059(2) 0.0463(17) 0.0377(16) 0.0036(16) 0.0123(15) 0.0032(13)
O5 0.0436(13) 0.096(2) 0.0582(15) -0.0102(14) 0.0012(11) 0.0354(14)
C21 0.0395(17) 0.075(2) 0.0502(18) -0.0067(19) 0.0057(14) 0.0212(18)
C22 0.057(3) 0.104(4) 0.096(3) -0.011(3) 0.003(2) 0.053(3)
C23 0.064(3) 0.093(3) 0.075(3) -0.017(3) 0.019(2) -0.006(2)
C24 0.056(2) 0.082(3) 0.055(2) -0.008(2) 0.0016(17) 0.0049(19)
O6 0.0667(18) 0.0617(17) 0.0604(16) -0.0029(13) -0.0104(13) 0.0094(12)
C31 0.0449(19) 0.0504(19) 0.0513(19) -0.0031(15) -0.0002(15) 0.0067(14)
C32 0.086(3) 0.073(3) 0.067(3) 0.013(3) 0.013(2) -0.002(2)
C33 0.062(3) 0.085(3) 0.082(3) -0.002(2) 0.005(2) 0.034(2)
C34 0.058(3) 0.072(3) 0.092(3) 0.000(2) -0.007(2) -0.020(2)

loop_
_atom_type_symbol
_atom_type_description
_atom_type_scat_dispersion_real
_atom_type_scat_dispersion_imag
_atom_type_scat_source
C C 0.0181 0.0091 'International Tables Vol C Tables 4.2.6.8 and 6.1.1.4'
H H 0.0000 0.0000 'International Tables Vol C Tables 4.2.6.8 and 6.1.1.4'
N N 0.0311 0.0180 'International Tables Vol C Tables 4.2.6.8 and 6.1.1.4'
O O 0.0492 0.0322 'International Tables Vol C Tables 4.2.6.8 and 6.1.1.4'
Cl Cl 0.3639 0.7018 'International Tables Vol C Tables 4.2.6.8 and 6.1.1.4'

loop_
_geom_angle_atom_site_label_1
_geom_angle_atom_site_label_2
_geom_angle_atom_site_label_3
_geom_angle
C104 O102 C105 104.2(2)
C103 O103 H103 109.5
C114 O104 H104 109.5
C109 N101 H101 105.7
C116 N101 H101 105.7
C116 N101 C109 112.4(2)
C116 N101 C117 111.4(2)
C117 N101 H101 105.7
C117 N101 C109 114.9(2)
C102 C101 H10A 119.6
C102 C101 C111 120.9(3)
C111 C101 H10A 119.6
C101 C102 H102 118.7
C101 C102 C103 122.6(3)
C103 C102 H102 118.7
O103 C103 C102 124.6(2)
O103 C103 C104 119.4(3)
C104 C103 C102 116.0(2)
C103 C104 O102 127.2(2)
C112 C104 O102 111.9(2)
C112 C104 C103 120.9(3)
O102 C105 H105 110.1
O102 C105 C106 109.1(2)
O102 C105 C113 104.7(2)
C106 C105 H105 110.1
C106 C105 C113 112.5(2)
C113 C105 H105 110.1
O101 C106 C105 120.5(3)
O101 C106 C107 123.0(3)
C107 C106 C105 116.5(2)
C106 C107 H10B 109.6
C106 C107 H10C 109.6
C106 C107 C108 110.2(3)
H10B C107 H10C 108.1
C108 C107 H10B 109.6
C108 C107 H10C 109.6
C107 C108 H10D 109.7
C107 C108 H10E 109.7
H10D C108 H10E 108.2
C114 C108 C107 109.7(3)
C114 C108 H10D 109.7
C114 C108 H10E 109.7
N101 C109 H109 107.5
N101 C109 C110 113.2(2)
N101 C109 C114 105.9(2)
C110 C109 H109 107.5
C110 C109 C114 114.9(2)
C114 C109 H109 107.5
C109 C110 H11A 108.7
C109 C110 H11B 108.7
H11A C110 H11B 107.6
C111 C110 C109 114.3(2)
C111 C110 H11A 108.7
C111 C110 H11B 108.7
C101 C111 C110 126.8(2)
C112 C111 C101 115.3(2)
C112 C111 C110 117.7(3)
C104 C112 C111 124.2(3)
C104 C112 C113 108.7(2)
C111 C112 C113 127.1(2)
C112 C113 C105 98.1(2)
C112 C113 C114 109.5(2)
C112 C113 C115 108.9(2)
C114 C113 C105 117.6(3)
C114 C113 C115 109.7(2)
C115 C113 C105 112.2(2)
O104 C114 C108 110.7(2)
O104 C114 C109 108.3(2)
O104 C114 C113 107.1(2)
C108 C114 C109 112.3(2)
C108 C114 C113 112.1(2)
C113 C114 C109 106.2(2)
C113 C115 H11C 109.4
C113 C115 H11D 109.4
H11C C115 H11D 108.0
C116 C115 C113 111.1(2)
C116 C115 H11C 109.4
C116 C115 H11D 109.4
N101 C116 C115 110.0(2)
N101 C116 H11E 109.7
N101 C116 H11F 109.7
C115 C116 H11E 109.7
C115 C116 H11F 109.7
H11E C116 H11F 108.2
N101 C117 H11G 109.1
N101 C117 H11H 109.1
H11G C117 H11H 107.9
C118 C117 N101 112.4(2)
C118 C117 H11G 109.1
C118 C117 H11H 109.1
C117 C118 H118 116.0
C117 C118 C119 119.8(3)
C117 C118 C120 117.7(3)
C119 C118 H118 116.0
C119 C118 C120 59.7(2)
C120 C118 H118 116.0
C118 C119 H11I 117.7
C118 C119 H11J 117.7
H11I C119 H11J 114.9
C120 C119 C118 60.3(2)
C120 C119 H11I 117.7
C120 C119 H11J 117.7
C118 C120 H12A 117.8
C118 C120 H12B 117.8
C119 C120 C118 60.1(2)
C119 C120 H12A 117.8
C119 C120 H12B 117.8
H12A C120 H12B 114.9
C4 O2 C5 104.94(19)
C3 O3 H3 109.5
C14 O4 H4 109.5
C9 N1 H1 107.4(19)
C16 N1 H1 104.0(18)
C16 N1 C9 112.3(2)
C17 N1 H1 106.9(18)
C17 N1 C9 114.8(2)
C17 N1 C16 110.7(2)
C2 C1 H1A 119.8
C2 C1 C11 120.5(3)
C11 C1 H1A 119.8
C1 C2 H2 118.9
C3 C2 C1 122.2(3)
C3 C2 H2 118.9
O3 C3 C2 125.6(3)
O3 C3 C4 118.0(2)
C4 C3 C2 116.3(2)
O2 C4 C3 126.5(2)
C12 C4 O2 112.5(2)
C12 C4 C3 121.0(3)
O2 C5 H5 110.0
O2 C5 C6 108.5(2)
O2 C5 C13 104.7(2)
C6 C5 H5 110.0
C13 C5 H5 110.0
C13 C5 C6 113.4(2)
O1 C6 C5 120.4(3)
O1 C6 C7 123.0(3)
C7 C6 C5 116.6(2)
C6 C7 H7A 109.4
C6 C7 H7B 109.4
C6 C7 C8 111.3(2)
H7A C7 H7B 108.0
C8 C7 H7A 109.4
C8 C7 H7B 109.4
C7 C8 H8A 109.7
C7 C8 H8B 109.7
H8A C8 H8B 108.2
C14 C8 C7 109.7(2)
C14 C8 H8A 109.7
C14 C8 H8B 109.7
N1 C9 H9 107.3
N1 C9 C10 113.1(2)
N1 C9 C14 106.1(2)
C10 C9 H9 107.3
C10 C9 C14 115.3(2)
C14 C9 H9 107.3
C9 C10 H10F 108.7
C9 C10 H10G 108.7
H10F C10 H10G 107.6
C11 C10 C9 114.2(2)
C11 C10 H10F 108.7
C11 C10 H10G 108.7
C1 C11 C10 126.7(3)
C12 C11 C1 116.1(2)
C12 C11 C10 117.2(3)
C4 C12 C11 123.7(3)
C4 C12 C13 108.5(2)
C11 C12 C13 127.8(2)
C5 C13 C15 111.6(2)
C12 C13 C5 99.1(2)
C12 C13 C14 109.0(2)
C12 C13 C15 108.9(2)
C14 C13 C5 118.6(2)
C14 C13 C15 109.1(2)
O4 C14 C8 110.3(2)
O4 C14 C9 108.7(2)
O4 C14 C13 107.5(2)
C8 C14 C9 112.7(2)
C8 C14 C13 110.9(2)
C13 C14 C9 106.5(2)
C13 C15 H15A 109.4
C13 C15 H15B 109.4
H15A C15 H15B 108.0
C16 C15 C13 111.3(2)
C16 C15 H15A 109.4
C16 C15 H15B 109.4
N1 C16 C15 110.1(2)
N1 C16 H16A 109.6
N1 C16 H16B 109.6
C15 C16 H16A 109.6
C15 C16 H16B 109.6
H16A C16 H16B 108.2
N1 C17 H17A 109.1
N1 C17 H17B 109.1
H17A C17 H17B 107.8
C18 C17 N1 112.6(2)
C18 C17 H17A 109.1
C18 C17 H17B 109.1
C17 C18 H18 116.3
C17 C18 C19 117.0(3)
C19 C18 H18 116.3
C20 C18 C17 119.3(3)
C20 C18 H18 116.3
C20 C18 C19 59.7(2)
C18 C19 H19A 117.8
C18 C19 H19B 117.8
H19A C19 H19B 114.9
C20 C19 C18 59.9(2)
C20 C19 H19A 117.8
C20 C19 H19B 117.8
C18 C20 H20A 117.7
C18 C20 H20B 117.7
C19 C20 C18 60.3(2)
C19 C20 H20A 117.7
C19 C20 H20B 117.7
H20A C20 H20B 114.9
C21 O5 H5A 109.5
O5 C21 C22 104.5(3)
O5 C21 C23 109.2(4)
O5 C21 C24 109.8(3)
C22 C21 C23 110.7(3)
C24 C21 C22 112.0(4)
C24 C21 C23 110.4(3)
C21 C22 H22A 109.5
C21 C22 H22B 109.5
C21 C22 H22C 109.5
H22A C22 H22B 109.5
H22A C22 H22C 109.5
H22B C22 H22C 109.5
C21 C23 H23A 109.5
C21 C23 H23B 109.5
C21 C23 H23C 109.5
H23A C23 H23B 109.5
H23A C23 H23C 109.5
H23B C23 H23C 109.5
C21 C24 H24A 109.5
C21 C24 H24B 109.5
C21 C24 H24C 109.5
H24A C24 H24B 109.5
H24A C24 H24C 109.5
H24B C24 H24C 109.5
C31 O6 H6 109.5
O6 C31 C32 106.3(3)
O6 C31 C33 109.7(3)
O6 C31 C34 108.5(3)
C32 C31 C33 111.3(3)
C32 C31 C34 111.2(3)
C33 C31 C34 109.8(4)
C31 C32 H32A 109.5
C31 C32 H32B 109.5
C31 C32 H32C 109.5
H32A C32 H32B 109.5
H32A C32 H32C 109.5
H32B C32 H32C 109.5
C31 C33 H33A 109.5
C31 C33 H33B 109.5
C31 C33 H33C 109.5
H33A C33 H33B 109.5
H33A C33 H33C 109.5
H33B C33 H33C 109.5
C31 C34 H34A 109.5
C31 C34 H34B 109.5
C31 C34 H34C 109.5
H34A C34 H34B 109.5
H34A C34 H34C 109.5
H34B C34 H34C 109.5

loop_
_geom_bond_atom_site_label_1
_geom_bond_atom_site_label_2
_geom_bond_distance
O101 C106 1.203(4)
O102 C104 1.387(3)
O102 C105 1.459(3)
O103 H103 0.87(4)
O103 C103 1.358(3)
O104 H104 0.87(4)
O104 C114 1.425(3)
N101 H101 0.84(3)
N101 C109 1.520(4)
N101 C116 1.500(3)
N101 C117 1.513(3)
C101 H10A 0.9500
C101 C102 1.388(4)
C101 C111 1.399(4)
C102 H102 0.9500
C102 C103 1.400(4)
C103 C104 1.380(4)
C104 C112 1.376(4)
C105 H105 1.0000
C105 C106 1.539(5)
C105 C113 1.545(4)
C106 C107 1.494(4)
C107 H10B 0.9900
C107 H10C 0.9900
C107 C108 1.533(4)
C108 H10D 0.9900
C108 H10E 0.9900
C108 C114 1.520(4)
C109 H109 1.0000
C109 C110 1.544(4)
C109 C114 1.551(4)
C110 H11A 0.9900
C110 H11B 0.9900
C110 C111 1.516(4)
C111 C112 1.378(4)
C112 C113 1.493(4)
C113 C114 1.530(4)
C113 C115 1.541(4)
C115 H11C 0.9900
C115 H11D 0.9900
C115 C116 1.520(4)
C116 H11E 0.9900
C116 H11F 0.9900
C117 H11G 0.9900
C117 H11H 0.9900
C117 C118 1.492(4)
C118 H118 1.0000
C118 C119 1.497(4)
C118 C120 1.500(4)
C119 H11I 0.9900
C119 H11J 0.9900
C119 C120 1.491(5)
C120 H12A 0.9900
C120 H12B 0.9900
O1 C6 1.202(3)
O2 C4 1.381(3)
O2 C5 1.471(3)
O3 H3 0.84(4)
O3 C3 1.360(3)
O4 H4 0.86(4)
O4 C14 1.425(3)
N1 H1 0.99(3)
N1 C9 1.521(4)
N1 C16 1.510(3)
N1 C17 1.509(3)
C1 H1A 0.9500
C1 C2 1.397(4)
C1 C11 1.398(4)
C2 H2 0.9500
C2 C3 1.396(4)
C3 C4 1.387(4)
C4 C12 1.369(4)
C5 H5 1.0000
C5 C6 1.539(4)
C5 C13 1.538(4)
C6 C7 1.500(4)
C7 H7A 0.9900
C7 H7B 0.9900
C7 C8 1.534(4)
C8 H8A 0.9900
C8 H8B 0.9900
C8 C14 1.526(4)
C9 H9 1.0000
C9 C10 1.538(4)
C9 C14 1.548(4)
C10 H10F 0.9900
C10 H10G 0.9900
C10 C11 1.517(4)
C11 C12 1.380(4)
C12 C13 1.498(4)
C13 C14 1.535(4)
C13 C15 1.541(4)
C15 H15A 0.9900
C15 H15B 0.9900
C15 C16 1.521(4)
C16 H16A 0.9900
C16 H16B 0.9900
C17 H17A 0.9900
C17 H17B 0.9900
C17 C18 1.500(4)
C18 H18 1.0000
C18 C19 1.502(4)
C18 C20 1.496(4)
C19 H19A 0.9900
C19 H19B 0.9900
C19 C20 1.493(5)
C20 H20A 0.9900
C20 H20B 0.9900
O5 H5A 0.87(5)
O5 C21 1.443(4)
C21 C22 1.512(6)
C21 C23 1.518(6)
C21 C24 1.506(5)
C22 H22A 0.9800
C22 H22B 0.9800
C22 H22C 0.9800
C23 H23A 0.9800
C23 H23B 0.9800
C23 H23C 0.9800
C24 H24A 0.9800
C24 H24B 0.9800
C24 H24C 0.9800
O6 H6 0.8400
O6 C31 1.447(4)
C31 C32 1.497(5)
C31 C33 1.519(5)
C31 C34 1.522(5)
C32 H32A 0.9800
C32 H32B 0.9800
C32 H32C 0.9800
C33 H33A 0.9800
C33 H33B 0.9800
C33 H33C 0.9800
C34 H34A 0.9800
C34 H34B 0.9800
C34 H34C 0.9800

loop_
_geom_hbond_atom_site_label_D
_geom_hbond_atom_site_label_H
_geom_hbond_atom_site_label_A
_geom_hbond_site_symmetry_A
_geom_hbond_distance_DH
_geom_hbond_distance_HA
_geom_hbond_distance_DA
_geom_hbond_angle_DHA
N1 H1 Cl1 2_656 0.99(3) 2.43(3) 3.245(3) 140(3)
O3 H3 Cl1 . 0.84(4) 2.20(3) 2.999(2) 162(2)
O4 H4 Cl2 1_556 0.86(3) 2.21(3) 3.063(2) 175.3(8)
O5 H5A O2 . 0.87(5) 2.09(3) 2.902(3) 154(4)
O6 H6 O5 . 0.84 2.03 2.867(4) 174
N101 H101 Cl2 2_545 0.84(2) 2.57(2) 3.239(3) 137.8(18)
O103 H103 Cl2 . 0.87(4) 2.15(3) 3.002(2) 164(3)
O104 H104 Cl1 . 0.87(3) 2.16(3) 3.026(2) 175.0(9)

loop_
_geom_torsion_atom_site_label_1
_geom_torsion_atom_site_label_2
_geom_torsion_atom_site_label_3
_geom_torsion_atom_site_label_4
_geom_torsion
O101 C106 C107 C108 124.1(3)
O102 C104 C112 C111 175.1(3)
O102 C104 C112 C113 -6.0(3)
O102 C105 C106 O101 -23.8(4)
O102 C105 C106 C107 154.2(2)
O102 C105 C113 C112 -33.9(3)
O102 C105 C113 C114 -151.0(2)
O102 C105 C113 C115 80.3(3)
O103 C103 C104 O102 0.6(5)
O103 C103 C104 C112 179.8(3)
N101 C109 C110 C111 -86.3(3)
N101 C109 C114 O104 -48.8(3)
N101 C109 C114 C108 -171.4(2)
N101 C109 C114 C113 65.9(2)
N101 C117 C118 C119 -76.9(3)
N101 C117 C118 C120 -146.1(3)
C101 C102 C103 O103 -176.5(3)
C101 C102 C103 C104 1.4(5)
C101 C111 C112 C104 3.0(5)
C101 C111 C112 C113 -175.6(3)
C102 C101 C111 C110 176.2(3)
C102 C101 C111 C112 0.3(5)
C102 C103 C104 O102 -177.4(3)
C102 C103 C104 C112 1.8(4)
C103 C104 C112 C111 -4.2(5)
C103 C104 C112 C113 174.6(3)
C104 O102 C105 C106 -88.5(3)
C104 O102 C105 C113 32.1(3)
C104 C112 C113 C105 24.4(3)
C104 C112 C113 C114 147.5(2)
C104 C112 C113 C115 -92.5(3)
C105 O102 C104 C103 162.4(3)
C105 O102 C104 C112 -16.9(3)
C105 C106 C107 C108 -53.9(3)
C105 C113 C114 O104 -78.5(3)
C105 C113 C114 C108 43.1(3)
C105 C113 C114 C109 166.0(2)
C105 C113 C115 C116 -169.7(2)
C106 C105 C113 C112 84.4(3)
C106 C105 C113 C114 -32.6(3)
C106 C105 C113 C115 -161.3(2)
C106 C107 C108 C114 62.1(3)
C107 C108 C114 O104 62.9(3)
C107 C108 C114 C109 -176.0(2)
C107 C108 C114 C113 -56.6(3)
C109 N101 C116 C115 57.1(3)
C109 N101 C117 C118 -60.2(3)
C109 C110 C111 C101 176.2(3)
C109 C110 C111 C112 -8.0(4)
C110 C109 C114 O104 -174.6(2)
C110 C109 C114 C108 62.9(3)
C110 C109 C114 C113 -59.8(3)
C110 C111 C112 C104 -173.4(3)
C110 C111 C112 C113 8.0(5)
C111 C101 C102 C103 -2.4(5)
C111 C112 C113 C105 -156.8(3)
C111 C112 C113 C114 -33.7(4)
C111 C112 C113 C115 86.3(3)
C112 C113 C114 O104 170.8(2)
C112 C113 C114 C108 -67.6(3)
C112 C113 C114 C109 55.3(3)
C112 C113 C115 C116 -62.2(3)
C113 C105 C106 O101 -139.6(3)
C113 C105 C106 C107 38.5(3)
C113 C115 C116 N101 -52.1(3)
C114 C109 C110 C111 35.6(4)
C114 C113 C115 C116 57.6(3)
C115 C113 C114 O104 51.4(3)
C115 C113 C114 C108 173.0(2)
C115 C113 C114 C109 -64.1(3)
C116 N101 C109 C110 62.6(3)
C116 N101 C109 C114 -64.2(3)
C116 N101 C117 C118 170.5(2)
C117 N101 C109 C110 -66.3(3)
C117 N101 C109 C114 166.9(2)
C117 N101 C116 C115 -172.2(2)
C117 C118 C119 C120 -106.7(3)
C117 C118 C120 C119 110.0(3)
O1 C6 C7 C8 129.6(3)
O2 C4 C12 C11 174.5(3)
O2 C4 C12 C13 -7.9(3)
O2 C5 C6 O1 -30.2(4)
O2 C5 C6 C7 149.9(2)
O2 C5 C13 C12 -31.2(3)
O2 C5 C13 C14 -148.7(2)
O2 C5 C13 C15 83.3(3)
O3 C3 C4 O2 0.8(4)
O3 C3 C4 C12 -179.4(3)
N1 C9 C10 C11 -85.1(3)
N1 C9 C14 O4 -49.5(3)
N1 C9 C14 C8 -172.1(2)
N1 C9 C14 C13 66.1(3)
N1 C17 C18 C19 -145.7(3)
N1 C17 C18 C20 -76.9(4)
C1 C2 C3 O3 -176.7(3)
C1 C2 C3 C4 1.0(4)
C1 C11 C12 C4 4.0(4)
C1 C11 C12 C13 -173.1(3)
C2 C1 C11 C10 176.1(3)
C2 C1 C11 C12 -0.2(4)
C2 C3 C4 O2 -177.2(3)
C2 C3 C4 C12 2.6(4)
C3 C4 C12 C11 -5.4(5)
C3 C4 C12 C13 172.3(3)
C4 O2 C5 C6 -93.1(2)
C4 O2 C5 C13 28.3(3)
C4 C12 C13 C5 24.1(3)
C4 C12 C13 C14 148.6(2)
C4 C12 C13 C15 -92.5(3)
C5 O2 C4 C3 166.5(3)
C5 O2 C4 C12 -13.3(3)
C5 C6 C7 C8 -50.4(3)
C5 C13 C14 O4 -77.4(3)
C5 C13 C14 C8 43.3(3)
C5 C13 C14 C9 166.2(2)
C5 C13 C15 C16 -169.0(2)
C6 C5 C13 C12 86.9(3)
C6 C5 C13 C14 -30.6(3)
C6 C5 C13 C15 -158.6(2)
C6 C7 C8 C14 62.0(3)
C7 C8 C14 O4 61.7(3)
C7 C8 C14 C9 -176.6(2)
C7 C8 C14 C13 -57.4(3)
C9 N1 C16 C15 56.5(3)
C9 N1 C17 C18 -59.8(3)
C9 C10 C11 C1 173.3(3)
C9 C10 C11 C12 -10.4(4)
C10 C9 C14 O4 -175.5(2)
C10 C9 C14 C8 61.9(3)
C10 C9 C14 C13 -59.9(3)
C10 C11 C12 C4 -172.6(3)
C10 C11 C12 C13 10.2(4)
C11 C1 C2 C3 -2.2(5)
C11 C12 C13 C5 -158.4(3)
C11 C12 C13 C14 -33.9(4)
C11 C12 C13 C15 85.0(3)
C12 C13 C14 O4 170.5(2)
C12 C13 C14 C8 -68.8(3)
C12 C13 C14 C9 54.1(3)
C12 C13 C15 C16 -60.7(3)
C13 C5 C6 O1 -146.1(3)
C13 C5 C6 C7 34.0(3)
C13 C15 C16 N1 -52.5(3)
C14 C9 C10 C11 37.2(4)
C14 C13 C15 C16 58.1(3)
C15 C13 C14 O4 51.8(3)
C15 C13 C14 C8 172.4(2)
C15 C13 C14 C9 -64.6(3)
C16 N1 C9 C10 63.9(3)
C16 N1 C9 C14 -63.4(3)
C16 N1 C17 C18 171.8(2)
C17 N1 C9 C10 -63.6(3)
C17 N1 C9 C14 169.1(2)
C17 N1 C16 C15 -173.8(2)
C17 C18 C19 C20 109.8(3)
C17 C18 C20 C19 -106.0(3)

_cod_database_fobs_code 2242136
